data_7117026
loop_
_publ_author_name
'Fan Yang'
'Qi-Kui Liu'
'Dan Wu'
'An-Yan Li'
'Yu-Bin Dong'

_publ_section_title
;
 p-Benzoquinone adsorption-separation, sensing and its photoinduced
 transformation within a robust Cd(II)-MOF in a SC-SC fashion
;
_journal_name_full Chem.Commun.
_journal_page_first 7443
_journal_paper_doi 10.1039/C5cc00127G
_journal_volume 51
_journal_year 2015
_chemical_formula_sum 'C54 H41.2 Cd Cl2 N12 O10'
_chemical_formula_weight 1201.29
_chemical_name_systematic
; 
 ? 
;
_space_group_IT_number 92
_symmetry_cell_setting tetragonal
_symmetry_space_group_name_Hall 'P 4abw 2nw'
_symmetry_space_group_name_H-M 'P 41 21 2'
_atom_sites_solution_hydrogens geom
_atom_sites_solution_primary direct
_atom_sites_solution_secondary difmap
_audit_creation_method SHELXL-97
_audit_update_record
;
2014-12-30 deposited with the CCDC.
2015-02-17 downloaded from the CCDC.
;
_cell_angle_alpha 90.00
_cell_angle_beta 90.00
_cell_angle_gamma 90.00
_cell_formula_units_Z 4
_cell_length_a 15.90821(18)
_cell_length_b 15.90821(18)
_cell_length_c 21.6184(4)
_cell_measurement_reflns_used 7798
_cell_measurement_temperature 100.03(11)
_cell_measurement_theta_max 27.9830
_cell_measurement_theta_min 3.7370
_cell_volume 5470.99(13)
_computing_structure_refinement 'SHELXL-97 (Sheldrick, 1997)'
_computing_structure_solution 'SHELXS-97 (Sheldrick, 1990)'
_diffrn_ambient_temperature 100.03(11)
_diffrn_measured_fraction_theta_full 0.995
_diffrn_measured_fraction_theta_max 0.995
_diffrn_radiation_monochromator graphite
_diffrn_radiation_source 'fine-focus sealed tube'
_diffrn_radiation_type MoK\a
_diffrn_radiation_wavelength 0.71073
_diffrn_reflns_av_R_equivalents 0.0359
_diffrn_reflns_av_sigmaI/netI 0.0414
_diffrn_reflns_limit_h_max 19
_diffrn_reflns_limit_h_min -12
_diffrn_reflns_limit_k_max 17
_diffrn_reflns_limit_k_min -19
_diffrn_reflns_limit_l_max 26
_diffrn_reflns_limit_l_min -24
_diffrn_reflns_number 15884
_diffrn_reflns_theta_full 25.60
_diffrn_reflns_theta_max 25.60
_diffrn_reflns_theta_min 3.18
_exptl_absorpt_coefficient_mu 0.566
_exptl_absorpt_correction_T_max 0.9668
_exptl_absorpt_correction_T_min 0.8714
_exptl_absorpt_correction_type multi-scan
_exptl_absorpt_process_details sadabs
_exptl_crystal_colour 'clear light yellow'
_exptl_crystal_density_diffrn 1.458
_exptl_crystal_density_method 'not measured'
_exptl_crystal_description block
_exptl_crystal_F_000 2444
_exptl_crystal_size_max 0.25
_exptl_crystal_size_mid 0.16
_exptl_crystal_size_min 0.06
_refine_diff_density_max 0.900
_refine_diff_density_min -0.433
_refine_diff_density_rms 0.092
_refine_ls_abs_structure_details 'Flack H D (1983), Acta Cryst. A39, 876-881'
_refine_ls_abs_structure_Flack -0.04(3)
_refine_ls_extinction_method none
_refine_ls_goodness_of_fit_ref 1.074
_refine_ls_hydrogen_treatment mixed
_refine_ls_matrix_type full
_refine_ls_number_parameters 457
_refine_ls_number_reflns 5142
_refine_ls_number_restraints 159
_refine_ls_restrained_S_all 1.097
_refine_ls_R_factor_all 0.0508
_refine_ls_R_factor_gt 0.0447
_refine_ls_shift/su_max 0.000
_refine_ls_shift/su_mean 0.000
_refine_ls_structure_factor_coef Fsqd
_refine_ls_weighting_details 'calc w=1/[\s^2^(Fo^2^)+(0.0728P)^2^+6.4632P] where P=(Fo^2^+2Fc^2^)/3'
_refine_ls_weighting_scheme calc
_refine_ls_wR_factor_gt 0.1185
_refine_ls_wR_factor_ref 0.1246
_reflns_number_gt 4709
_reflns_number_total 5142
_reflns_threshold_expression >2sigma(I)
_cod_data_source_file c5cc00127g2.cif
_cod_data_source_block exp_647
_cod_original_cell_volume 5471.00(13)
_cod_database_code 7117026

loop_
_symmetry_equiv_pos_as_xyz
'x, y, z'
'-y+1/2, x+1/2, z+1/4'
'x+1/2, -y+1/2, -z+3/4'
'-x, -y, z+1/2'
'-y, -x, -z+1/2'
'y, x, -z'
'y+1/2, -x+1/2, z+3/4'
'-x+1/2, y+1/2, -z+1/4'

loop_
_atom_site_label
_atom_site_type_symbol
_atom_site_fract_x
_atom_site_fract_y
_atom_site_fract_z
_atom_site_U_iso_or_equiv
_atom_site_adp_type
_atom_site_occupancy
_atom_site_symmetry_multiplicity
_atom_site_calc_flag
_atom_site_refinement_flags
_atom_site_disorder_assembly
_atom_site_disorder_group
C1 C 0.9134(3) 0.8594(3) 0.3588(2) 0.0225(10) Uani 1 1 d . . .
H1 H 0.9623 0.8880 0.3481 0.027 Uiso 1 1 calc R . .
C2 C 0.8845(3) 0.7978(3) 0.3189(2) 0.0223(10) Uani 1 1 d . . .
H2 H 0.9140 0.7857 0.2828 0.027 Uiso 1 1 calc R . .
C3 C 0.8108(3) 0.7537(3) 0.3328(2) 0.0214(10) Uani 1 1 d . . .
C4 C 0.7681(3) 0.7809(3) 0.3856(2) 0.0250(10) Uani 1 1 d . . .
H4 H 0.7165 0.7572 0.3956 0.030 Uiso 1 1 calc R . .
C5 C 0.8013(3) 0.8420(3) 0.4228(2) 0.0253(11) Uani 1 1 d . . .
H5 H 0.7712 0.8581 0.4577 0.030 Uiso 1 1 calc R . .
C6 C 0.7800(3) 0.6815(3) 0.2959(2) 0.0202(9) Uani 1 1 d . . .
C7 C 0.8095(3) 0.6651(3) 0.2365(2) 0.0270(11) Uani 1 1 d . . .
H7 H 0.8497 0.7004 0.2190 0.032 Uiso 1 1 calc R . .
C8 C 0.7799(4) 0.5973(4) 0.2032(2) 0.0351(13) Uani 1 1 d . . .
H8 H 0.7997 0.5880 0.1633 0.042 Uiso 1 1 calc R . .
C9 C 0.7209(3) 0.5428(4) 0.2285(2) 0.0308(12) Uani 1 1 d . . .
H9 H 0.7022 0.4964 0.2063 0.037 Uiso 1 1 calc R . .
C10 C 0.6902(3) 0.5588(3) 0.28779(18) 0.0188(9) Uani 1 1 d . . .
C11 C 0.7198(3) 0.6269(3) 0.32052(19) 0.0192(10) Uani 1 1 d . . .
H11 H 0.6993 0.6368 0.3601 0.023 Uiso 1 1 calc R . .
C12 C 0.6272(3) 0.5033(3) 0.31857(18) 0.0161(8) Uani 1 1 d . . .
C13 C 0.5767(3) 0.4083(3) 0.38105(18) 0.0165(9) Uani 1 1 d . . .
C14 C 0.5687(3) 0.3389(3) 0.42555(19) 0.0207(9) Uani 1 1 d . . .
C15 C 0.4970(4) 0.3370(4) 0.4630(2) 0.0333(12) Uani 1 1 d . . .
H15 H 0.4567 0.3790 0.4595 0.040 Uiso 1 1 calc R . .
C16 C 0.4862(3) 0.2732(4) 0.5051(3) 0.0442(15) Uani 1 1 d . . .
H16 H 0.4388 0.2729 0.5304 0.053 Uiso 1 1 calc R . .
C17 C 0.5450(3) 0.2089(3) 0.5106(3) 0.0348(13) Uani 1 1 d . . .
H17 H 0.5373 0.1665 0.5396 0.042 Uiso 1 1 calc R . .
C18 C 0.6167(3) 0.2084(3) 0.4717(2) 0.0235(10) Uani 1 1 d . . .
C19 C 0.6271(3) 0.2732(3) 0.4296(2) 0.0206(9) Uani 1 1 d . . .
H19 H 0.6736 0.2732 0.4036 0.025 Uiso 1 1 calc R . .
C20 C 0.6813(3) 0.1427(3) 0.4779(2) 0.0210(10) Uani 1 1 d . . .
C21 C 0.6909(3) 0.0950(3) 0.5318(2) 0.0273(11) Uani 1 1 d . . .
H21 H 0.6535 0.1017 0.5644 0.033 Uiso 1 1 calc R . .
C22 C 0.7564(3) 0.0376(3) 0.5364(2) 0.0278(11) Uani 1 1 d . . .
H22 H 0.7611 0.0066 0.5727 0.033 Uiso 1 1 calc R . .
C23 C 0.8027(3) 0.0670(3) 0.4394(2) 0.0288(11) Uani 1 1 d . . .
H23 H 0.8404 0.0575 0.4072 0.035 Uiso 1 1 calc R . .
C24 C 0.7389(3) 0.1248(3) 0.4303(2) 0.0297(12) Uani 1 1 d . . .
H24 H 0.7341 0.1522 0.3925 0.036 Uiso 1 1 calc R . .
Cd1 Cd 0.441149(18) 0.558851(18) 0.2500 0.01596(13) Uani 1 2 d S . .
Cl1 Cl 0.75192(17) 0.28055(17) 0.2506(3) 0.0449(10) Uani 0.50 1 d P . .
Cl2 Cl 0.12069(11) 0.87931(11) 0.2500 0.0635(7) Uani 1 2 d SD . .
N1 N 0.8756(2) 0.8802(3) 0.41147(16) 0.0222(8) Uani 1 1 d . . .
N2 N 0.5456(2) 0.5077(2) 0.31612(17) 0.0213(8) Uani 1 1 d . . .
N3 N 0.5127(2) 0.4468(3) 0.35555(17) 0.0214(8) Uani 1 1 d . . .
N4 N 0.6493(2) 0.4422(3) 0.35865(16) 0.0215(8) Uani 1 1 d . . .
N5 N 0.7316(3) 0.4214(3) 0.3783(2) 0.0418(13) Uani 1 1 d . . .
H5A H 0.7760 0.4533 0.3770 0.063 Uiso 1 1 d R . .
H5B H 0.7581 0.3913 0.3499 0.063 Uiso 1 1 d R . .
N6 N 0.8130(2) 0.0241(2) 0.49202(17) 0.0210(8) Uani 1 1 d . . .
O1 O 0.7765(4) 0.2371(4) 0.3027(2) 0.0762(17) Uani 1 1 d . . .
O2 O 0.6771(4) 0.3229(4) 0.2500 0.110(4) Uani 1 2 d S . .
O3 O 0.8033(10) 0.3491(8) 0.2399(9) 0.128(6) Uani 0.50 1 d P . .
O4 O 0.1001(6) 0.8232(6) 0.2977(4) 0.099(3) Uani 0.75 1 d PDU A 1
O5 O 0.1346(8) 0.9441(6) 0.2902(4) 0.121(3) Uani 0.75 1 d PDU A 1
C25 C 0.4932(8) 0.9319(8) 0.5587(7) 0.114(4) Uani 0.20 1 d PDU B 1
C26 C 0.4537(8) 1.0014(8) 0.5288(7) 0.114(4) Uani 0.20 1 d PDU B 1
H26 H 0.4191 1.0364 0.5520 0.136 Uiso 0.20 1 calc PR B 1
C27 C 0.4647(8) 1.0184(8) 0.4679(7) 0.140(7) Uani 0.20 1 d PDU B 1
H27 H 0.4380 1.0643 0.4499 0.168 Uiso 0.20 1 calc PR B 1
C28 C 0.5176(10) 0.9653(10) 0.4316(7) 0.153(5) Uani 0.20 1 d PDU B 1
C29 C 0.5597(11) 0.8927(11) 0.4608(9) 0.146(5) Uani 0.20 1 d PDU B 1
H29 H 0.5942 0.8578 0.4374 0.175 Uiso 0.20 1 calc PR B 1
C30 C 0.5480(9) 0.8774(10) 0.5209(9) 0.130(13) Uani 0.20 1 d PDU B 1
H30 H 0.5748 0.8318 0.5392 0.156 Uiso 0.20 1 calc PR B 1
O6 O 0.4861(14) 0.9121(14) 0.6139(7) 0.114(7) Uani 0.20 1 d PDU B 1
O7 O 0.5312(16) 0.9768(17) 0.3759(7) 0.155(5) Uani 0.20 1 d PDU B 1
O4W O 0.1486(15) 0.7989(8) 0.2620(12) 0.085(8) Uani 0.25 1 d PDU A 2
O5W O 0.0767(13) 0.9506(10) 0.2702(9) 0.071(6) Uani 0.25 1 d PDU A 2
C25W C 0.4932(8) 0.9319(8) 0.5587(7) 0.114(4) Uani 0.30 1 d PDU C 2
H25W H 0.4856 0.9201 0.6005 0.137 Uiso 0.30 1 calc PR C 2
C26W C 0.4537(8) 1.0014(8) 0.5288(7) 0.114(4) Uani 0.30 1 d PDU C 2
H26W H 0.4191 1.0364 0.5520 0.136 Uiso 0.30 1 calc PR C 2
C27W C 0.4647(8) 1.0184(8) 0.4679(7) 0.140(7) Uani 0.30 1 d PDU C 2
C28W C 0.5176(10) 0.9653(10) 0.4316(7) 0.153(5) Uani 0.30 1 d PDU C 2
H28W H 0.5255 0.9763 0.3897 0.184 Uiso 0.30 1 calc PR C 2
C29W C 0.5567(11) 0.8978(11) 0.4588(8) 0.145(5) Uani 0.30 1 d PDU C 2
H29W H 0.5915 0.8626 0.4359 0.174 Uiso 0.30 1 calc PR C 2
C30W C 0.5434(9) 0.8835(9) 0.5210(8) 0.143(5) Uani 0.30 1 d PDU C 2
O6W O 0.4224(13) 1.0907(11) 0.4385(11) 0.160(6) Uani 0.30 1 d PDU C 2
H6W H 0.4472 1.1340 0.4480 0.239 Uiso 0.30 1 d PR C 2
O7W O 0.5837(12) 0.8115(11) 0.5509(10) 0.144(6) Uani 0.30 1 d PDU C 2
H7W H 0.5678 0.7680 0.5344 0.217 Uiso 0.30 1 calc PR C 2

loop_
_atom_site_aniso_label
_atom_site_aniso_U_11
_atom_site_aniso_U_22
_atom_site_aniso_U_33
_atom_site_aniso_U_23
_atom_site_aniso_U_13
_atom_site_aniso_U_12
C1 0.017(2) 0.026(3) 0.024(2) 0.0070(19) -0.0024(18) -0.0028(19)
C2 0.024(2) 0.023(2) 0.021(2) -0.0023(19) 0.0001(18) -0.003(2)
C3 0.022(2) 0.019(2) 0.023(2) 0.0047(19) -0.0026(19) -0.0001(19)
C4 0.022(3) 0.026(3) 0.026(2) 0.001(2) 0.0022(19) -0.007(2)
C5 0.021(2) 0.026(3) 0.029(2) -0.003(2) -0.001(2) -0.002(2)
C6 0.018(2) 0.020(2) 0.023(2) 0.0042(19) -0.0053(18) -0.0014(19)
C7 0.021(2) 0.035(3) 0.025(2) 0.001(2) 0.0012(19) -0.007(2)
C8 0.036(3) 0.047(3) 0.023(2) -0.006(2) 0.010(2) -0.012(3)
C9 0.032(3) 0.038(3) 0.023(2) -0.010(2) 0.003(2) -0.015(2)
C10 0.020(2) 0.017(2) 0.0194(19) 0.0059(19) -0.0057(17) -0.001(2)
C11 0.023(2) 0.018(2) 0.0157(19) 0.0008(17) 0.0034(18) -0.0021(19)
C12 0.015(2) 0.016(2) 0.0167(18) -0.0012(17) -0.0039(17) -0.0013(17)
C13 0.017(2) 0.016(2) 0.0170(18) -0.0055(16) -0.0050(16) 0.0007(17)
C14 0.016(2) 0.027(2) 0.0193(19) 0.0002(18) 0.0003(18) 0.0018(19)
C15 0.032(3) 0.035(3) 0.034(3) 0.009(2) 0.008(2) 0.017(2)
C16 0.031(3) 0.057(4) 0.045(3) 0.030(3) 0.020(3) 0.022(3)
C17 0.023(3) 0.036(3) 0.046(3) 0.016(2) 0.011(2) 0.009(2)
C18 0.020(2) 0.027(3) 0.024(2) 0.004(2) 0.0032(19) 0.006(2)
C19 0.020(2) 0.021(2) 0.020(2) -0.0003(19) 0.0002(18) 0.0017(19)
C20 0.017(2) 0.021(2) 0.025(2) 0.0005(19) -0.0006(19) 0.003(2)
C21 0.027(3) 0.030(3) 0.025(2) 0.006(2) 0.005(2) 0.005(2)
C22 0.033(3) 0.029(3) 0.022(2) 0.0074(19) 0.000(2) 0.009(2)
C23 0.027(3) 0.028(3) 0.032(2) 0.007(2) 0.004(2) 0.008(2)
C24 0.028(3) 0.033(3) 0.029(2) 0.013(2) 0.004(2) 0.013(2)
Cd1 0.01279(15) 0.01279(15) 0.0223(2) 0.00152(14) 0.00152(14) 0.00176(17)
Cl1 0.054(2) 0.0474(19) 0.0331(11) 0.005(3) 0.011(3) 0.0176(18)
Cl2 0.0778(11) 0.0778(11) 0.0349(10) -0.0037(10) -0.0037(10) 0.0287(14)
N1 0.020(2) 0.018(2) 0.0287(18) -0.0023(17) -0.0041(17) -0.0015(15)
N2 0.020(2) 0.0167(18) 0.0272(18) 0.0011(15) 0.0003(16) 0.0001(16)
N3 0.0213(19) 0.0160(19) 0.0270(18) 0.0028(17) 0.0011(15) 0.0000(17)
N4 0.0165(18) 0.024(2) 0.0234(17) 0.0049(17) -0.0033(14) 0.0022(18)
N5 0.014(2) 0.054(3) 0.057(3) 0.030(3) -0.010(2) -0.003(2)
N6 0.0173(19) 0.0198(18) 0.0259(19) 0.0018(16) -0.0032(16) -0.0033(15)
O1 0.077(4) 0.112(5) 0.040(2) 0.017(3) -0.001(3) 0.016(3)
O2 0.122(5) 0.122(5) 0.085(6) -0.043(6) -0.043(6) 0.067(7)
O3 0.111(11) 0.058(8) 0.215(18) 0.049(10) -0.015(13) -0.004(8)
O4 0.083(4) 0.117(5) 0.096(4) 0.021(4) -0.013(4) 0.019(4)
O5 0.141(5) 0.122(5) 0.101(5) -0.020(4) -0.018(4) 0.008(4)
C25 0.074(12) 0.129(13) 0.140(7) -0.022(8) -0.030(9) -0.034(8)
C26 0.099(13) 0.073(9) 0.168(7) 0.001(7) 0.014(9) -0.064(5)
C27 0.14(2) 0.104(14) 0.180(10) 0.023(10) 0.039(14) -0.035(9)
C28 0.156(6) 0.152(5) 0.151(5) 0.002(3) -0.001(3) 0.003(3)
C29 0.145(7) 0.145(6) 0.146(5) -0.002(4) 0.000(4) -0.004(4)
C30 0.20(5) 0.06(2) 0.124(12) -0.048(14) -0.03(2) -0.034(18)
O6 0.11(2) 0.068(16) 0.163(11) -0.004(12) 0.020(17) -0.054(10)
O7 0.158(8) 0.155(7) 0.151(5) 0.004(4) -0.002(5) 0.003(5)
O4W 0.091(9) 0.080(9) 0.085(9) 0.007(5) -0.001(5) 0.002(5)
O5W 0.077(7) 0.067(7) 0.070(7) -0.009(5) 0.009(5) -0.004(5)
C25W 0.074(12) 0.129(13) 0.140(7) -0.022(8) -0.030(9) -0.034(8)
C26W 0.099(13) 0.073(9) 0.168(7) 0.001(7) 0.014(9) -0.064(5)
C27W 0.14(2) 0.104(14) 0.180(10) 0.023(10) 0.039(14) -0.035(9)
C28W 0.156(6) 0.152(5) 0.151(5) 0.002(3) -0.001(3) 0.003(3)
C29W 0.145(7) 0.144(6) 0.146(5) -0.002(4) -0.002(4) -0.005(4)
C30W 0.142(7) 0.142(7) 0.146(5) -0.004(4) 0.000(4) -0.002(5)
O6W 0.163(7) 0.156(7) 0.159(7) 0.004(5) -0.001(5) 0.008(5)
O7W 0.148(8) 0.142(7) 0.143(7) -0.003(4) 0.007(5) 0.002(5)

loop_
_atom_type_symbol
_atom_type_description
_atom_type_scat_dispersion_real
_atom_type_scat_dispersion_imag
_atom_type_scat_source
C C 0.0033 0.0016 'International Tables Vol C Tables 4.2.6.8 and 6.1.1.4'
H H 0.0000 0.0000 'International Tables Vol C Tables 4.2.6.8 and 6.1.1.4'
Cd Cd -0.8075 1.2024 'International Tables Vol C Tables 4.2.6.8 and 6.1.1.4'
N N 0.0061 0.0033 'International Tables Vol C Tables 4.2.6.8 and 6.1.1.4'
O O 0.0106 0.0060 'International Tables Vol C Tables 4.2.6.8 and 6.1.1.4'
Cl Cl 0.1484 0.1585 'International Tables Vol C Tables 4.2.6.8 and 6.1.1.4'

loop_
_geom_angle_atom_site_label_1
_geom_angle_atom_site_label_2
_geom_angle_atom_site_label_3
_geom_angle
_geom_angle_site_symmetry_1
_geom_angle_site_symmetry_3
N1 C1 C2 124.0(4) . .
N1 C1 H1 118.0 . .
C2 C1 H1 118.0 . .
C1 C2 C3 120.0(4) . .
C1 C2 H2 120.0 . .
C3 C2 H2 120.0 . .
C4 C3 C2 115.3(4) . .
C4 C3 C6 121.3(4) . .
C2 C3 C6 123.3(4) . .
C5 C4 C3 120.9(4) . .
C5 C4 H4 119.5 . .
C3 C4 H4 119.5 . .
N1 C5 C4 123.3(4) . .
N1 C5 H5 118.3 . .
C4 C5 H5 118.3 . .
C7 C6 C11 117.8(4) . .
C7 C6 C3 122.0(4) . .
C11 C6 C3 120.2(4) . .
C8 C7 C6 120.8(5) . .
C8 C7 H7 119.6 . .
C6 C7 H7 119.6 . .
C7 C8 C9 120.8(5) . .
C7 C8 H8 119.6 . .
C9 C8 H8 119.6 . .
C8 C9 C10 119.0(5) . .
C8 C9 H9 120.5 . .
C10 C9 H9 120.5 . .
C11 C10 C9 119.8(4) . .
C11 C10 C12 117.8(4) . .
C9 C10 C12 122.5(4) . .
C10 C11 C6 121.8(4) . .
C10 C11 H11 119.1 . .
C6 C11 H11 119.1 . .
N2 C12 N4 108.9(4) . .
N2 C12 C10 128.4(4) . .
N4 C12 C10 122.5(4) . .
N3 C13 N4 108.9(4) . .
N3 C13 C14 124.0(4) . .
N4 C13 C14 127.1(4) . .
C15 C14 C19 119.2(4) . .
C15 C14 C13 117.7(4) . .
C19 C14 C13 122.9(4) . .
C16 C15 C14 120.1(5) . .
C16 C15 H15 119.9 . .
C14 C15 H15 119.9 . .
C15 C16 C17 120.9(5) . .
C15 C16 H16 119.5 . .
C17 C16 H16 119.5 . .
C16 C17 C18 119.7(5) . .
C16 C17 H17 120.1 . .
C18 C17 H17 120.1 . .
C19 C18 C17 118.8(4) . .
C19 C18 C20 120.3(4) . .
C17 C18 C20 120.8(4) . .
C18 C19 C14 121.1(4) . .
C18 C19 H19 119.4 . .
C14 C19 H19 119.4 . .
C21 C20 C24 115.4(4) . .
C21 C20 C18 122.5(4) . .
C24 C20 C18 122.1(4) . .
C22 C21 C20 119.9(4) . .
C22 C21 H21 120.1 . .
C20 C21 H21 120.1 . .
N6 C22 C21 124.1(4) . .
N6 C22 H22 118.0 . .
C21 C22 H22 118.0 . .
N6 C23 C24 123.3(4) . .
N6 C23 H23 118.3 . .
C24 C23 H23 118.3 . .
C23 C24 C20 120.6(4) . .
C23 C24 H24 119.7 . .
C20 C24 H24 119.7 . .
N2 Cd1 N2 83.04(18) 5_665 .
N2 Cd1 N1 87.80(12) 5_665 7_464
N2 Cd1 N1 158.69(13) . 7_464
N2 Cd1 N1 158.69(13) 5_665 3_465
N2 Cd1 N1 87.80(12) . 3_465
N1 Cd1 N1 106.75(18) 7_464 3_465
N2 Cd1 N6 87.13(13) 5_665 3_455
N2 Cd1 N6 111.30(13) . 3_455
N1 Cd1 N6 87.30(14) 7_464 3_455
N1 Cd1 N6 78.33(14) 3_465 3_455
N2 Cd1 N6 111.30(13) 5_665 7_564
N2 Cd1 N6 87.13(13) . 7_564
N1 Cd1 N6 78.33(14) 7_464 7_564
N1 Cd1 N6 87.30(14) 3_465 7_564
N6 Cd1 N6 155.86(17) 3_455 7_564
Cl1 Cl1 O2 74.50(15) 5_665 .
Cl1 Cl1 O1 82.9(8) 5_665 .
O2 Cl1 O1 120.2(4) . .
Cl1 Cl1 O3 165.6(13) 5_665 .
O2 Cl1 O3 97.1(6) . .
O1 Cl1 O3 111.5(9) . .
Cl1 Cl1 O1 67.7(8) 5_665 5_665
O2 Cl1 O1 113.4(4) . 5_665
O1 Cl1 O1 107.2(4) . 5_665
O3 Cl1 O1 106.5(9) . 5_665
Cl1 Cl1 O3 9.4(8) 5_665 5_665
O2 Cl1 O3 69.3(4) . 5_665
O1 Cl1 O3 79.6(6) . 5_665
O3 Cl1 O3 166.0(10) . 5_665
O1 Cl1 O3 77.1(6) 5_665 5_665
O5 Cl2 O5 130.5(11) 5_665 .
O5 Cl2 O4W 102.3(12) 5_665 .
O5 Cl2 O4W 121.9(12) . .
O5 Cl2 O4W 121.9(12) 5_665 5_665
O5 Cl2 O4W 102.3(12) . 5_665
O4W Cl2 O4W 56(2) . 5_665
O5 Cl2 O5W 87.3(12) 5_665 .
O5 Cl2 O5W 43.3(8) . .
O4W Cl2 O5W 148.5(14) . .
O4W Cl2 O5W 141.4(14) 5_665 .
O5 Cl2 O5W 43.3(8) 5_665 5_665
O5 Cl2 O5W 87.3(12) . 5_665
O4W Cl2 O5W 141.4(14) . 5_665
O4W Cl2 O5W 148.5(14) 5_665 5_665
O5W Cl2 O5W 44.8(17) . 5_665
O5 Cl2 O4 100.9(6) 5_665 .
O5 Cl2 O4 92.9(6) . .
O4W Cl2 O4 49.2(10) . .
O4W Cl2 O4 98.6(12) 5_665 .
O5W Cl2 O4 99.7(10) . .
O5W Cl2 O4 111.0(10) 5_665 .
O5 Cl2 O4 92.9(6) 5_665 5_665
O5 Cl2 O4 100.9(6) . 5_665
O4W Cl2 O4 98.6(12) . 5_665
O4W Cl2 O4 49.2(10) 5_665 5_665
O5W Cl2 O4 111.0(10) . 5_665
O5W Cl2 O4 99.7(10) 5_665 5_665
O4 Cl2 O4 146.9(8) . 5_665
C1 N1 C5 116.1(4) . .
C1 N1 Cd1 126.2(3) . 2_655
C5 N1 Cd1 114.8(3) . 2_655
C12 N2 N3 108.2(4) . .
C12 N2 Cd1 138.8(3) . .
N3 N2 Cd1 110.5(3) . .
C13 N3 N2 106.9(4) . .
C12 N4 C13 107.0(3) . .
C12 N4 N5 127.1(4) . .
C13 N4 N5 125.7(4) . .
N4 N5 H5A 127.2 . .
N4 N5 H5B 111.1 . .
H5A N5 H5B 84.7 . .
C22 N6 C23 116.6(4) . .
C22 N6 Cd1 127.0(3) . 2_645
C23 N6 Cd1 116.0(3) . 2_645
Cl1 O1 Cl1 29.4(2) . 5_665
Cl1 O2 Cl1 31.0(3) 5_665 .
Cl1 O3 Cl1 5.0(4) . 5_665
O6 C25 C26 126.3(13) . .
O6 C25 C30 116.0(13) . .
C26 C25 C30 117.7(9) . .
C27 C26 C25 122.5(9) . .
C27 C26 H26 118.7 . .
C25 C26 H26 118.7 . .
C26 C27 C28 119.5(8) . .
C26 C27 H27 120.2 . .
C28 C27 H27 120.2 . .
O7 C28 C27 123.4(13) . .
O7 C28 C29 116.9(13) . .
C27 C28 C29 119.7(9) . .
C30 C29 C28 119.7(13) . .
C30 C29 H29 120.1 . .
C28 C29 H29 120.1 . .
C29 C30 C25 120.9(13) . .
C29 C30 H30 119.5 . .
C25 C30 H30 119.5 . .
O4W O4W Cl2 62.1(10) 5_665 .
O5W O5W Cl2 67.6(9) 5_665 .
C30W C29W H29W 120.7 . .
C29W C30W O7W 119.6(12) . .
C30W O7W H7W 109.5 . .

loop_
_geom_bond_atom_site_label_1
_geom_bond_atom_site_label_2
_geom_bond_distance
_geom_bond_site_symmetry_2
C1 N1 1.330(6) .
C1 C2 1.384(7) .
C1 H1 0.9300 .
C2 C3 1.399(7) .
C2 H2 0.9300 .
C3 C4 1.397(6) .
C3 C6 1.482(6) .
C4 C5 1.368(7) .
C4 H4 0.9300 .
C5 N1 1.352(6) .
C5 H5 0.9300 .
C6 C7 1.392(6) .
C6 C11 1.398(6) .
C7 C8 1.380(7) .
C7 H7 0.9300 .
C8 C9 1.391(8) .
C8 H8 0.9300 .
C9 C10 1.394(6) .
C9 H9 0.9300 .
C10 C11 1.377(6) .
C10 C12 1.492(6) .
C11 H11 0.9300 .
C12 N2 1.301(6) .
C12 N4 1.349(6) .
C13 N3 1.309(5) .
C13 N4 1.365(6) .
C13 C14 1.470(6) .
C14 C15 1.399(7) .
C14 C19 1.400(6) .
C15 C16 1.375(7) .
C15 H15 0.9300 .
C16 C17 1.391(7) .
C16 H16 0.9300 .
C17 C18 1.416(7) .
C17 H17 0.9300 .
C18 C19 1.385(7) .
C18 C20 1.473(7) .
C19 H19 0.9300 .
C20 C21 1.398(6) .
C20 C24 1.406(7) .
C21 C22 1.390(7) .
C21 H21 0.9300 .
C22 N6 1.333(6) .
C22 H22 0.9300 .
C23 N6 1.337(6) .
C23 C24 1.384(7) .
C23 H23 0.9300 .
C24 H24 0.9300 .
Cd1 N2 2.338(4) 5_665
Cd1 N2 2.338(4) .
Cd1 N1 2.385(3) 7_464
Cd1 N1 2.385(3) 3_465
Cd1 N6 2.435(4) 3_455
Cd1 N6 2.435(4) 7_564
Cl1 Cl1 0.731(6) 5_665
Cl1 O2 1.368(8) .
Cl1 O1 1.378(7) .
Cl1 O3 1.382(13) .
Cl1 O1 1.478(7) 5_665
Cl1 O3 2.098(14) 5_665
Cl2 O5 1.366(8) 5_665
Cl2 O5 1.366(8) .
Cl2 O4W 1.379(10) .
Cl2 O4W 1.379(10) 5_665
Cl2 O5W 1.402(10) .
Cl2 O5W 1.402(10) 5_665
Cl2 O4 1.403(7) .
Cl2 O4 1.403(7) 5_665
N1 Cd1 2.385(3) 2_655
N2 N3 1.393(5) .
N4 N5 1.416(5) .
N5 H5A 0.8703 .
N5 H5B 0.8847 .
N6 Cd1 2.435(4) 2_645
O1 Cl1 1.478(7) 5_665
O2 Cl1 1.368(8) 5_665
O3 Cl1 2.098(14) 5_665
C25 O6 1.240(9) .
C25 C26 1.426(7) .
C25 C30 1.476(9) .
C26 C27 1.357(7) .
C26 H26 0.9300 .
C27 C28 1.427(7) .
C27 H27 0.9300 .
C28 O7 1.236(9) .
C28 C29 1.477(9) .
C29 C30 1.335(10) .
C29 H29 0.9300 .
C30 H30 0.9300 .
O4W O4W 1.29(4) 5_665
O5W O5W 1.07(4) 5_665
C29W C30W 1.380(10) .
C29W H29W 0.9300 .
C30W O7W 1.462(9) .
O6W H6W 0.8200 .
O7W H7W 0.8200 .

loop_
_geom_torsion_atom_site_label_1
_geom_torsion_atom_site_label_2
_geom_torsion_atom_site_label_3
_geom_torsion_atom_site_label_4
_geom_torsion
_geom_torsion_site_symmetry_1
_geom_torsion_site_symmetry_2
_geom_torsion_site_symmetry_3
_geom_torsion_site_symmetry_4
N1 C1 C2 C3 0.6(8) . . . .
C1 C2 C3 C4 4.5(7) . . . .
C1 C2 C3 C6 -173.9(4) . . . .
C2 C3 C4 C5 -5.0(7) . . . .
C6 C3 C4 C5 173.4(4) . . . .
C3 C4 C5 N1 0.5(8) . . . .
C4 C3 C6 C7 165.2(5) . . . .
C2 C3 C6 C7 -16.5(7) . . . .
C4 C3 C6 C11 -15.2(7) . . . .
C2 C3 C6 C11 163.1(5) . . . .
C11 C6 C7 C8 0.2(7) . . . .
C3 C6 C7 C8 179.8(5) . . . .
C6 C7 C8 C9 -1.1(9) . . . .
C7 C8 C9 C10 1.6(9) . . . .
C8 C9 C10 C11 -1.3(7) . . . .
C8 C9 C10 C12 -179.7(5) . . . .
C9 C10 C11 C6 0.4(7) . . . .
C12 C10 C11 C6 178.9(4) . . . .
C7 C6 C11 C10 0.1(7) . . . .
C3 C6 C11 C10 -179.5(4) . . . .
C11 C10 C12 N2 92.6(5) . . . .
C9 C10 C12 N2 -89.0(6) . . . .
C11 C10 C12 N4 -82.1(6) . . . .
C9 C10 C12 N4 96.4(5) . . . .
N3 C13 C14 C15 -29.2(6) . . . .
N4 C13 C14 C15 152.0(5) . . . .
N3 C13 C14 C19 147.5(4) . . . .
N4 C13 C14 C19 -31.3(7) . . . .
C19 C14 C15 C16 2.7(8) . . . .
C13 C14 C15 C16 179.5(5) . . . .
C14 C15 C16 C17 -1.1(9) . . . .
C15 C16 C17 C18 -0.8(10) . . . .
C16 C17 C18 C19 1.1(8) . . . .
C16 C17 C18 C20 178.0(5) . . . .
C17 C18 C19 C14 0.6(7) . . . .
C20 C18 C19 C14 -176.3(4) . . . .
C15 C14 C19 C18 -2.5(7) . . . .
C13 C14 C19 C18 -179.2(4) . . . .
C19 C18 C20 C21 156.3(5) . . . .
C17 C18 C20 C21 -20.6(8) . . . .
C19 C18 C20 C24 -22.3(8) . . . .
C17 C18 C20 C24 160.9(5) . . . .
C24 C20 C21 C22 2.8(7) . . . .
C18 C20 C21 C22 -175.9(5) . . . .
C20 C21 C22 N6 0.2(8) . . . .
N6 C23 C24 C20 1.2(9) . . . .
C21 C20 C24 C23 -3.5(8) . . . .
C18 C20 C24 C23 175.2(5) . . . .
C2 C1 N1 C5 -5.2(7) . . . .
C2 C1 N1 Cd1 154.3(4) . . . 2_655
C4 C5 N1 C1 4.7(7) . . . .
C4 C5 N1 Cd1 -157.2(4) . . . 2_655
N4 C12 N2 N3 -0.6(5) . . . .
C10 C12 N2 N3 -175.8(4) . . . .
N4 C12 N2 Cd1 -159.8(3) . . . .
C10 C12 N2 Cd1 24.9(7) . . . .
N2 Cd1 N2 C12 65.7(4) 5_665 . . .
N1 Cd1 N2 C12 0.5(7) 7_464 . . .
N1 Cd1 N2 C12 -133.6(5) 3_465 . . .
N6 Cd1 N2 C12 149.9(4) 3_455 . . .
N6 Cd1 N2 C12 -46.2(5) 7_564 . . .
N2 Cd1 N2 N3 -93.3(3) 5_665 . . .
N1 Cd1 N2 N3 -158.5(3) 7_464 . . .
N1 Cd1 N2 N3 67.5(3) 3_465 . . .
N6 Cd1 N2 N3 -9.1(3) 3_455 . . .
N6 Cd1 N2 N3 154.9(3) 7_564 . . .
N4 C13 N3 N2 -0.6(5) . . . .
C14 C13 N3 N2 -179.5(4) . . . .
C12 N2 N3 C13 0.7(5) . . . .
Cd1 N2 N3 C13 166.3(3) . . . .
N2 C12 N4 C13 0.2(5) . . . .
C10 C12 N4 C13 175.8(4) . . . .
N2 C12 N4 N5 -174.8(5) . . . .
C10 C12 N4 N5 0.7(7) . . . .
N3 C13 N4 C12 0.2(5) . . . .
C14 C13 N4 C12 179.2(4) . . . .
N3 C13 N4 N5 175.4(4) . . . .
C14 C13 N4 N5 -5.7(7) . . . .
C21 C22 N6 C23 -2.6(8) . . . .
C21 C22 N6 Cd1 170.4(4) . . . 2_645
C24 C23 N6 C22 1.9(8) . . . .
C24 C23 N6 Cd1 -171.9(4) . . . 2_645
O2 Cl1 O1 Cl1 67.4(5) . . . 5_665
O3 Cl1 O1 Cl1 179.9(11) . . . 5_665
O1 Cl1 O1 Cl1 -64.0(6) 5_665 . . 5_665
O3 Cl1 O1 Cl1 8.9(6) 5_665 . . 5_665
O1 Cl1 O2 Cl1 -72.0(9) . . . 5_665
O3 Cl1 O2 Cl1 168.1(15) . . . 5_665
O1 Cl1 O2 Cl1 56.6(8) 5_665 . . 5_665
O3 Cl1 O2 Cl1 -8.3(10) 5_665 . . 5_665
O2 Cl1 O3 Cl1 -53(4) . . . 5_665
O1 Cl1 O3 Cl1 -180(100) . . . 5_665
O1 Cl1 O3 Cl1 64(4) 5_665 . . 5_665
O3 Cl1 O3 Cl1 -39.1(17) 5_665 . . 5_665
O6 C25 C26 C27 -179.8(4) . . . .
C30 C25 C26 C27 0.2(3) . . . .
C25 C26 C27 C28 0.0(2) . . . .
C26 C27 C28 O7 -179.7(5) . . . .
C26 C27 C28 C29 -0.1(5) . . . .
O7 C28 C29 C30 179.5(6) . . . .
C27 C28 C29 C30 -0.1(8) . . . .
C28 C29 C30 C25 0.3(9) . . . .
O6 C25 C30 C29 179.6(6) . . . .
C26 C25 C30 C29 -0.3(7) . . . .
O5 Cl2 O4W O4W 120(2) 5_665 . . 5_665
O5 Cl2 O4W O4W -83(2) . . . 5_665
O5W Cl2 O4W O4W -134(2) . . . 5_665
O5W Cl2 O4W O4W 143.2(18) 5_665 . . 5_665
O4 Cl2 O4W O4W -146(3) . . . 5_665
O4 Cl2 O4W O4W 26(2) 5_665 . . 5_665
O5 Cl2 O5W O5W -9(2) 5_665 . . 5_665
O5 Cl2 O5W O5W 166(3) . . . 5_665
O4W Cl2 O5W O5W -119(3) . . . 5_665
O4W Cl2 O5W O5W 133(2) 5_665 . . 5_665
O4 Cl2 O5W O5W -110(2) . . . 5_665
O4 Cl2 O5W O5W 83(2) 5_665 . . 5_665
